data_4084092
loop_
_publ_author_name
'Llop, Jordi'
'Vi\~nas, Clara'
'Teixidor, Francesc'
'Victori, Llu\'is'
'Kivek\"as, Raikko'
'Sillanp\"a\"a, Reijo'

_publ_section_title
;
 C&#x2212;C Plasticity in Boron Chemistry:&#x00A0; Modulation of the
 Cc&#x00B7;&#x00B7;&#x00B7;CcDistance in Mixed Pyrrolyl/Dicarbollide
 Complexes&#x2020;
;
_journal_issue 19
_journal_name_full Organometallics
_journal_page_first 4024
_journal_paper_doi 10.1021/om010511+
_journal_volume 20
_journal_year 2001
_chemical_formula_moiety 'C12 H19 B9 Co N'
_chemical_formula_sum 'C12 H19 B9 Co N'
_chemical_formula_weight 333.50
_chemical_name_systematic
; 
 ? 
;
_space_group_IT_number 19
_symmetry_cell_setting orthorhombic
_symmetry_space_group_name_Hall 'P 2ac 2ab'
_symmetry_space_group_name_H-M 'P 21 21 21'
_atom_sites_solution_hydrogens geom
_atom_sites_solution_primary direct
_atom_sites_solution_secondary difmap
_audit_creation_method SHELXL-97
_cell_angle_alpha 90.00
_cell_angle_beta 90.00
_cell_angle_gamma 90.00
_cell_formula_units_Z 4
_cell_length_a 10.889(5)
_cell_length_b 11.444(3)
_cell_length_c 13.026(7)
_cell_measurement_reflns_used 24
_cell_measurement_temperature 294(2)
_cell_measurement_theta_max 14.39
_cell_measurement_theta_min 10.17
_cell_volume 1623.2(12)
_computing_cell_refinement
;
MSC/AFC Diffractometer Control Software (Molecular Structure Corporation, 
1993)
;
_computing_data_collection
;
MSC/AFC Diffractometer Control Software (Molecular Structure Corporation, 
1993)
;
_computing_data_reduction
;
Texsan Process (Molecular Structure Corporation, 1993)
;
_computing_molecular_graphics 'SHELXTL/PC (Sheldrick, 1990)'
_computing_publication_material 'SHELXL-97 (Sheldrick, 1997)'
_computing_structure_refinement 'SHELXL-97 (Sheldrick, 1997)'
_computing_structure_solution 'SHELXS-97 (Sheldrick, 1990)'
_diffrn_ambient_temperature 294(2)
_diffrn_measured_fraction_theta_full 1.000
_diffrn_measured_fraction_theta_max 1.000
_diffrn_measurement_device_type 'Rigaku AFC7S'
_diffrn_measurement_method \w--2\q
_diffrn_radiation_monochromator graphite
_diffrn_radiation_source 'fine-focus sealed tube'
_diffrn_radiation_type MoK\a
_diffrn_radiation_wavelength 0.71069
_diffrn_reflns_av_R_equivalents 0.0000
_diffrn_reflns_av_sigmaI/netI 0.0419
_diffrn_reflns_limit_h_max 12
_diffrn_reflns_limit_h_min 0
_diffrn_reflns_limit_k_max 13
_diffrn_reflns_limit_k_min 0
_diffrn_reflns_limit_l_max 15
_diffrn_reflns_limit_l_min 0
_diffrn_reflns_number 1651
_diffrn_reflns_theta_full 24.99
_diffrn_reflns_theta_max 24.99
_diffrn_reflns_theta_min 2.37
_diffrn_standards_decay_% <1
_diffrn_standards_interval_count 150
_diffrn_standards_number 3
_exptl_absorpt_coefficient_mu 1.045
_exptl_absorpt_correction_T_max 0.8849
_exptl_absorpt_correction_T_min 0.7586
_exptl_absorpt_correction_type psi-scan
_exptl_absorpt_process_details 'North, Phillips & Mathews 1968'
_exptl_crystal_colour 'pale red'
_exptl_crystal_density_diffrn 1.365
_exptl_crystal_density_meas ?
_exptl_crystal_density_method 'not measured'
_exptl_crystal_description needle
_exptl_crystal_F_000 680
_exptl_crystal_size_max 0.28
_exptl_crystal_size_mid 0.14
_exptl_crystal_size_min 0.12
_refine_diff_density_max 0.792
_refine_diff_density_min -0.321
_refine_diff_density_rms 0.079
_refine_ls_abs_structure_details 'Flack H D (1983), Acta Cryst. A39, 876-881'
_refine_ls_abs_structure_Flack 0.01(5)
_refine_ls_extinction_method none
_refine_ls_goodness_of_fit_ref 1.142
_refine_ls_hydrogen_treatment constr
_refine_ls_matrix_type full
_refine_ls_number_parameters 163
_refine_ls_number_reflns 1651
_refine_ls_number_restraints 0
_refine_ls_restrained_S_all 1.142
_refine_ls_R_factor_all 0.0742
_refine_ls_R_factor_gt 0.0495
_refine_ls_shift/su_max 0.000
_refine_ls_shift/su_mean 0.000
_refine_ls_structure_factor_coef Fsqd
_refine_ls_weighting_details
;
calc w=1/[\s^2^(Fo^2^)+(0.0757P)^2^+0.1155P] where P=(Fo^2^+2Fc^2^)/3' 
;
_refine_ls_weighting_scheme calc
_refine_ls_wR_factor_gt 0.1232
_refine_ls_wR_factor_ref 0.1337
_reflns_number_gt 1328
_reflns_number_total 1651
_reflns_threshold_expression >2sigma(I)
_cod_data_source_file om010511%2B.cif
_cod_data_source_block compound7
_cod_depositor_comments
;
The following automatic conversions were performed:

'_exptl_crystal_density_meas' value 'not measured' was changed to '?'
- the value is perceived as not measured.

Automatic conversion script
Id: cif_fix_values 3008 2015-01-20 13:52:24Z robertas 
;
_cod_original_sg_symbol_H-M 'P 2(1) 2(1) 2(1)'
_cod_database_code 4084092

loop_
_symmetry_equiv_pos_as_xyz
'x, y, z'
'-x+1/2, -y, z+1/2'
'x+1/2, -y+1/2, -z'
'-x, y+1/2, -z+1/2'

loop_
_atom_site_label
_atom_site_type_symbol
_atom_site_fract_x
_atom_site_fract_y
_atom_site_fract_z
_atom_site_U_iso_or_equiv
_atom_site_adp_type
_atom_site_occupancy
_atom_site_calc_flag
_atom_site_refinement_flags
C1 C 0.7290(7) 1.0354(5) 0.0219(5) 0.0399(17) Uani 1 d .
H1 H 0.6758 1.0161 -0.0479 0.048 Uiso 1 calc R
C2 C 0.6638(6) 1.0385(5) 0.1389(5) 0.0342(15) Uani 1 d .
Co3 Co 0.75415(8) 0.88691(6) 0.10542(6) 0.0352(3) Uani 1 d .
B4 B 0.8830(7) 0.9902(7) 0.0314(6) 0.0436(19) Uiso 1 d .
H4 H 0.9333 0.9425 -0.0287 0.052 Uiso 1 calc R
B5 B 0.8436(8) 1.1411(7) 0.0166(6) 0.0444(19) Uiso 1 d .
H5 H 0.8679 1.1883 -0.0541 0.053 Uiso 1 calc R
B6 B 0.7037(7) 1.1703(7) 0.0822(5) 0.0379(18) Uiso 1 d .
H6 H 0.6368 1.2354 0.0551 0.045 Uiso 1 calc R
B7 B 0.7696(7) 0.9990(7) 0.2275(6) 0.0400(17) Uiso 1 d .
H7 H 0.7447 0.9538 0.2991 0.048 Uiso 1 calc R
B8 B 0.9099(8) 0.9687(7) 0.1676(6) 0.0424(19) Uiso 1 d .
H8 H 0.9791 0.9077 0.1978 0.051 Uiso 1 calc R
B9 B 0.9551(8) 1.1008(7) 0.1064(6) 0.0501(19) Uiso 1 d .
H9 H 1.0527 1.1218 0.0949 0.060 Uiso 1 calc R
B10 B 0.8455(8) 1.2112(8) 0.1372(6) 0.049(2) Uiso 1 d .
H10 H 0.8718 1.3034 0.1460 0.059 Uiso 1 calc R
B11 B 0.7302(8) 1.1439(7) 0.2137(6) 0.045(2) Uiso 1 d .
H11 H 0.6798 1.1922 0.2734 0.054 Uiso 1 calc R
B12 B 0.8829(8) 1.1033(8) 0.2302(6) 0.050(2) Uiso 1 d .
H12 H 0.9330 1.1260 0.3007 0.060 Uiso 1 calc R
N13 N 0.6201(6) 0.7672(5) 0.0646(6) 0.0572(18) Uani 1 d .
C14 C 0.7229(10) 0.7565(7) 0.0053(8) 0.070(3) Uani 1 d .
H14 H 0.7241 0.7680 -0.0653 0.085 Uiso 1 calc R
C15 C 0.8250(8) 0.7265(7) 0.0623(8) 0.071(3) Uani 1 d .
H15 H 0.9039 0.7122 0.0381 0.085 Uiso 1 calc R
C16 C 0.7851(8) 0.7223(7) 0.1640(8) 0.067(3) Uani 1 d .
H16 H 0.8322 0.7065 0.2219 0.080 Uiso 1 calc R
C17 C 0.6595(8) 0.7465(6) 0.1607(8) 0.057(2) Uani 1 d .
H17 H 0.6090 0.7482 0.2183 0.069 Uiso 1 calc R
C18 C 0.5289(6) 1.0171(5) 0.1518(5) 0.0356(15) Uani 1 d .
C19 C 0.4472(6) 1.0404(6) 0.0731(6) 0.0480(18) Uani 1 d .
H19 H 0.4753 1.0690 0.0106 0.058 Uiso 1 calc R
C20 C 0.3216(6) 1.0204(7) 0.0887(7) 0.058(2) Uani 1 d .
H20 H 0.2670 1.0349 0.0353 0.069 Uiso 1 calc R
C21 C 0.2774(7) 0.9800(7) 0.1801(8) 0.068(3) Uani 1 d .
H21 H 0.1938 0.9673 0.1894 0.082 Uiso 1 calc R
C22 C 0.3580(7) 0.9591(6) 0.2566(7) 0.055(2) Uani 1 d .
H22 H 0.3285 0.9311 0.3189 0.066 Uiso 1 calc R
C23 C 0.4833(6) 0.9777(6) 0.2458(6) 0.0438(16) Uani 1 d .
H23 H 0.5363 0.9641 0.3005 0.053 Uiso 1 calc R

loop_
_atom_site_aniso_label
_atom_site_aniso_U_11
_atom_site_aniso_U_22
_atom_site_aniso_U_33
_atom_site_aniso_U_23
_atom_site_aniso_U_13
_atom_site_aniso_U_12
C1 0.046(5) 0.037(3) 0.037(3) 0.008(3) 0.005(3) 0.000(3)
C2 0.033(3) 0.030(3) 0.039(4) -0.003(3) -0.003(3) 0.001(3)
Co3 0.0328(4) 0.0309(4) 0.0417(4) 0.0073(4) 0.0024(5) 0.0041(5)
N13 0.047(4) 0.036(3) 0.088(5) -0.006(4) 0.000(4) -0.009(3)
C14 0.112(9) 0.032(4) 0.067(5) -0.002(3) 0.001(6) -0.015(5)
C15 0.050(5) 0.028(4) 0.135(9) -0.001(5) 0.028(6) 0.011(4)
C16 0.070(6) 0.039(4) 0.091(7) 0.020(4) -0.006(5) 0.004(4)
C17 0.064(5) 0.036(4) 0.073(6) 0.004(4) 0.022(5) -0.012(4)
C18 0.036(3) 0.021(3) 0.050(4) -0.005(3) -0.001(3) 0.007(3)
C19 0.041(4) 0.043(4) 0.061(5) 0.007(3) -0.014(3) 0.006(3)
C20 0.036(4) 0.049(4) 0.088(6) -0.009(4) -0.018(4) 0.004(3)
C21 0.032(5) 0.043(4) 0.129(8) -0.009(5) 0.011(5) 0.001(3)
C22 0.042(4) 0.039(4) 0.084(6) -0.008(4) 0.018(4) -0.003(3)
C23 0.039(4) 0.043(4) 0.050(4) -0.005(3) 0.007(3) 0.000(3)

loop_
_atom_type_symbol
_atom_type_description
_atom_type_scat_dispersion_real
_atom_type_scat_dispersion_imag
_atom_type_scat_source
C C 0.0033 0.0016 'International Tables Vol C Tables 4.2.6.8 and 6.1.1.4'
H H 0.0000 0.0000 'International Tables Vol C Tables 4.2.6.8 and 6.1.1.4'
B B 0.0013 0.0007 'International Tables Vol C Tables 4.2.6.8 and 6.1.1.4'
Co Co 0.3494 0.9721 'International Tables Vol C Tables 4.2.6.8 and 6.1.1.4'
N N 0.0061 0.0033 'International Tables Vol C Tables 4.2.6.8 and 6.1.1.4'

loop_
_geom_angle_atom_site_label_1
_geom_angle_atom_site_label_2
_geom_angle_atom_site_label_3
_geom_angle
C2 C1 B5 108.9(5)
C2 C1 B6 60.6(4)
B5 C1 B6 61.2(4)
C2 C1 B4 110.2(5)
B5 C1 B4 61.5(4)
B6 C1 B4 112.2(6)
C2 C1 Co3 65.8(3)
B5 C1 Co3 120.3(5)
B6 C1 Co3 121.1(4)
B4 C1 Co3 65.7(3)
C2 C1 H1 122.0
B5 C1 H1 119.0
B6 C1 H1 117.7
B4 C1 H1 120.1
Co3 C1 H1 110.1
C18 C2 C1 120.8(5)
C18 C2 B7 123.2(6)
C1 C2 B7 109.0(5)
C18 C2 B11 117.8(5)
C1 C2 B11 110.6(5)
B7 C2 B11 60.8(4)
C18 C2 B6 115.8(5)
C1 C2 B6 61.8(4)
B7 C2 B6 110.6(5)
B11 C2 B6 61.5(4)
C18 C2 Co3 111.0(4)
C1 C2 Co3 65.5(3)
B7 C2 Co3 65.8(3)
B11 C2 Co3 121.1(5)
B6 C2 Co3 121.8(4)
C14 Co3 C1 104.5(3)
C14 Co3 C17 63.8(4)
C1 Co3 C17 141.1(3)
C14 Co3 C2 133.5(4)
C1 Co3 C2 48.7(3)
C17 Co3 C2 110.5(3)
C14 Co3 B7 168.9(4)
C1 Co3 B7 84.5(3)
C17 Co3 B7 105.1(3)
C2 Co3 B7 48.9(3)
C14 Co3 C16 65.7(4)
C1 Co3 C16 169.4(4)
C17 Co3 C16 39.8(3)
C2 Co3 C16 140.9(4)
B7 Co3 C16 105.7(4)
C14 Co3 C15 39.5(4)
C1 Co3 C15 130.2(4)
C17 Co3 C15 65.5(4)
C2 Co3 C15 172.6(3)
B7 Co3 C15 137.3(4)
C16 Co3 C15 39.5(4)
C14 Co3 N13 39.0(3)
C1 Co3 N13 108.7(3)
C17 Co3 N13 38.2(3)
C2 Co3 N13 106.1(3)
B7 Co3 N13 132.1(3)
C16 Co3 N13 66.8(3)
C15 Co3 N13 66.8(3)
C14 Co3 B4 103.7(4)
C1 Co3 B4 50.7(3)
C17 Co3 B4 162.8(3)
C2 Co3 B4 86.6(3)
B7 Co3 B4 87.0(3)
C16 Co3 B4 125.7(3)
C15 Co3 B4 97.3(3)
N13 Co3 B4 137.3(3)
C14 Co3 B8 135.9(4)
C1 Co3 B8 86.7(3)
C17 Co3 B8 128.5(4)
C2 Co3 B8 85.9(3)
B7 Co3 B8 49.9(3)
C16 Co3 B8 97.6(3)
C15 Co3 B8 101.5(4)
N13 Co3 B8 164.4(3)
B4 Co3 B8 51.6(3)
C1 B4 B9 104.5(6)
C1 B4 B5 58.7(4)
B9 B4 B5 58.6(5)
C1 B4 B8 105.2(6)
B9 B4 B8 59.3(5)
B5 B4 B8 105.9(6)
C1 B4 Co3 63.6(3)
B9 B4 Co3 116.6(5)
B5 B4 Co3 116.0(5)
B8 B4 Co3 65.0(4)
C1 B4 H4 124.7
B9 B4 H4 121.6
B5 B4 H4 121.4
B8 B4 H4 123.2
Co3 B4 H4 112.6
C1 B5 B9 106.7(6)
C1 B5 B10 106.8(6)
B9 B5 B10 61.1(5)
C1 B5 B6 59.8(4)
B9 B5 B6 108.8(6)
B10 B5 B6 59.8(4)
C1 B5 B4 59.8(4)
B9 B5 B4 60.4(5)
B10 B5 B4 109.9(6)
B6 B5 B4 109.6(6)
C1 B5 H5 123.2
B9 B5 H5 121.5
B10 B5 H5 121.3
B6 B5 H5 121.1
B4 B5 H5 120.4
C2 B6 C1 57.7(4)
C2 B6 B11 58.6(4)
C1 B6 B11 105.0(5)
C2 B6 B10 106.1(6)
C1 B6 B10 106.1(6)
B11 B6 B10 60.5(4)
C2 B6 B5 104.8(5)
C1 B6 B5 59.0(4)
B11 B6 B5 107.1(5)
B10 B6 B5 59.7(4)
C2 B6 H6 124.0
C1 B6 H6 123.8
B11 B6 H6 122.4
B10 B6 H6 122.0
B5 B6 H6 122.7
C2 B7 B12 108.5(6)
C2 B7 B11 60.1(4)
B12 B7 B11 60.8(5)
C2 B7 B8 110.1(5)
B12 B7 B8 61.3(5)
B11 B7 B8 111.2(6)
C2 B7 Co3 65.3(3)
B12 B7 Co3 120.6(5)
B11 B7 Co3 120.1(5)
B8 B7 Co3 66.6(4)
C2 B7 H7 122.4
B12 B7 H7 119.1
B11 B7 H7 118.6
B8 B7 H7 120.1
Co3 B7 H7 110.1
B7 B8 B12 58.4(5)
B7 B8 B9 105.9(6)
B12 B8 B9 60.8(4)
B7 B8 B4 105.6(6)
B12 B8 B4 107.8(6)
B9 B8 B4 59.4(5)
B7 B8 Co3 63.6(4)
B12 B8 Co3 115.6(5)
B9 B8 Co3 115.4(5)
B4 B8 Co3 63.4(4)
B7 B8 H8 124.3
B12 B8 H8 120.2
B9 B8 H8 120.7
B4 B8 H8 123.1
Co3 B8 H8 114.0
B5 B9 B8 109.4(6)
B5 B9 B4 61.0(5)
B8 B9 B4 61.3(5)
B5 B9 B10 59.9(5)
B8 B9 B10 108.4(6)
B4 B9 B10 109.4(6)
B5 B9 B12 107.0(6)
B8 B9 B12 59.3(5)
B4 B9 B12 108.1(6)
B10 B9 B12 59.6(5)
B5 B9 H9 121.5
B8 B9 H9 121.0
B4 B9 H9 120.5
B10 B9 H9 121.4
B12 B9 H9 122.8
B5 B10 B6 60.6(4)
B5 B10 B12 107.1(6)
B6 B10 B12 107.0(6)
B5 B10 B11 107.2(6)
B6 B10 B11 59.7(4)
B12 B10 B11 58.6(5)
B5 B10 B9 59.0(5)
B6 B10 B9 107.9(6)
B12 B10 B9 60.5(5)
B11 B10 B9 107.0(6)
B5 B10 H10 122.2
B6 B10 H10 121.6
B12 B10 H10 122.4
B11 B10 H10 122.7
B9 B10 H10 121.9
C2 B11 B7 59.1(4)
C2 B11 B12 106.6(6)
B7 B11 B12 59.4(5)
C2 B11 B6 59.9(4)
B7 B11 B6 107.9(6)
B12 B11 B6 108.8(6)
C2 B11 B10 106.5(6)
B7 B11 B10 107.4(6)
B12 B11 B10 60.7(5)
B6 B11 B10 59.8(4)
C2 B11 H11 123.1
B7 B11 H11 122.3
B12 B11 H11 121.6
B6 B11 H11 121.2
B10 B11 H11 122.1
B7 B12 B11 59.8(4)
B7 B12 B8 60.3(5)
B11 B12 B8 109.6(6)
B7 B12 B10 107.7(6)
B11 B12 B10 60.7(5)
B8 B12 B10 109.2(6)
B7 B12 B9 106.6(6)
B11 B12 B9 108.2(6)
B8 B12 B9 59.9(5)
B10 B12 B9 59.9(5)
B7 B12 H12 122.6
B11 B12 H12 120.9
B8 B12 H12 120.6
B10 B12 H12 121.2
B9 B12 H12 122.5
C17 N13 C14 104.4(7)
C17 N13 Co3 69.7(4)
C14 N13 Co3 68.1(4)
N13 C14 C15 112.2(8)
N13 C14 Co3 72.9(5)
C15 C14 Co3 72.5(5)
N13 C14 H14 123.9
C15 C14 H14 123.9
Co3 C14 H14 122.3
C14 C15 C16 105.6(8)
C14 C15 Co3 68.0(5)
C16 C15 Co3 70.0(5)
C14 C15 H15 127.2
C16 C15 H15 127.2
Co3 C15 H15 126.4
C15 C16 C17 105.6(9)
C15 C16 Co3 70.6(5)
C17 C16 Co3 69.3(5)
C15 C16 H16 127.2
C17 C16 H16 127.2
Co3 C16 H16 124.6
N13 C17 C16 112.1(9)
N13 C17 Co3 72.2(5)
C16 C17 Co3 70.9(5)
N13 C17 H17 124.0
C16 C17 H17 124.0
Co3 C17 H17 124.5
C19 C18 C23 118.9(6)
C19 C18 C2 121.1(6)
C23 C18 C2 120.0(6)
C18 C19 C20 119.3(7)
C18 C19 H19 120.4
C20 C19 H19 120.4
C21 C20 C19 121.7(7)
C21 C20 H20 119.1
C19 C20 H20 119.1
C22 C21 C20 118.4(7)
C22 C21 H21 120.8
C20 C21 H21 120.8
C21 C22 C23 122.5(8)
C21 C22 H22 118.8
C23 C22 H22 118.8
C22 C23 C18 119.2(7)
C22 C23 H23 120.4
C18 C23 H23 120.4

loop_
_geom_bond_atom_site_label_1
_geom_bond_atom_site_label_2
_geom_bond_distance
C1 C2 1.682(9)
C1 B5 1.739(11)
C1 B6 1.754(10)
C1 B4 1.759(11)
C1 Co3 2.036(6)
C1 H1 1.1000
C2 C18 1.498(9)
C2 B7 1.693(10)
C2 B11 1.712(10)
C2 B6 1.735(10)
C2 Co3 2.041(6)
Co3 C14 2.011(8)
Co3 C17 2.040(7)
Co3 B7 2.050(7)
Co3 C16 2.061(8)
Co3 C15 2.069(8)
Co3 N13 2.071(6)
Co3 B4 2.073(8)
Co3 B8 2.100(8)
B4 B9 1.780(11)
B4 B5 1.790(11)
B4 B8 1.815(11)
B4 H4 1.1000
B5 B9 1.747(11)
B5 B10 1.763(11)
B5 B6 1.779(11)
B5 H5 1.1000
B6 B11 1.763(10)
B6 B10 1.765(11)
B6 H6 1.1000
B7 B12 1.717(12)
B7 B11 1.723(11)
B7 B8 1.750(11)
B7 H7 1.1000
B8 B12 1.767(12)
B8 B9 1.778(11)
B8 H8 1.1000
B9 B10 1.784(12)
B9 B12 1.794(11)
B9 H9 1.1000
B10 B12 1.778(12)
B10 B11 1.778(12)
B10 H10 1.1000
B11 B12 1.740(11)
B11 H11 1.1000
B12 H12 1.1000
N13 C17 1.345(11)
N13 C14 1.365(11)
C14 C15 1.380(13)
C14 H14 0.9300
C15 C16 1.395(13)
C15 H15 0.9300
C16 C17 1.396(12)
C16 H16 0.9300
C17 H17 0.9300
C18 C19 1.383(9)
C18 C23 1.397(9)
C19 C20 1.401(10)
C19 H19 0.9300
C20 C21 1.365(12)
C20 H20 0.9300
C21 C22 1.350(12)
C21 H21 0.9300
C22 C23 1.388(10)
C22 H22 0.9300
C23 H23 0.9300

loop_
_geom_torsion_atom_site_label_1
_geom_torsion_atom_site_label_2
_geom_torsion_atom_site_label_3
_geom_torsion_atom_site_label_4
_geom_torsion
C1 C2 C18 C19 -26.2(9)
C1 C2 C18 C23 156.5(6)
B7 C2 C18 C19 -173.6(6)
B7 C2 C18 C23 9.2(9)
